data_4132143
loop_
_publ_author_name
'Arnett, Charles H.'
'Chalkley, Matthew J.'
'Agapie, Theodor'

_publ_section_title
;
 A Thermodynamic Model for Redox-Dependent Binding of Carbon Monoxide at
 Site-Differentiated, High Spin Iron Clusters.
;
_journal_issue 16
_journal_name_full 'Journal of the American Chemical Society'
_journal_page_first 5569
_journal_page_last 5578
_journal_paper_doi 10.1021/jacs.8b01825
_journal_volume 140
_journal_year 2018
_chemical_formula_moiety 'C84 H60 Fe4 N12 O4, C F3 O3 S, 2.67(C2 N)'
_chemical_formula_sum 'C90.34 H60 F3 Fe4 N14.67 O7 S'
_chemical_formula_weight 1775.37
_space_group_crystal_system monoclinic
_space_group_IT_number 15
_space_group_name_Hall '-C 2yc'
_space_group_name_H-M_alt 'C 1 2/c 1'
_atom_sites_solution_hydrogens geom
_audit_creation_date 2017-06-21
_audit_creation_method
;
Olex2 1.2
(compiled 2017.01.04 svn.r3372 for OlexSys, GUI svn.r5292)
;
_cell_angle_alpha 90
_cell_angle_beta 115.389(6)
_cell_angle_gamma 90
_cell_formula_units_Z 8
_cell_length_a 40.403(4)
_cell_length_b 17.5931(17)
_cell_length_c 25.468(3)
_cell_measurement_reflns_used 9976
_cell_measurement_temperature 100
_cell_measurement_theta_max 78.659
_cell_measurement_theta_min 2.794
_cell_volume 16355(3)
_computing_cell_refinement 'SAINT v8.37A (Bruker, 2015)'
_computing_data_reduction 'SAINT v8.37A (Bruker, 2015)'
_computing_molecular_graphics 'Olex2 (Dolomanov et al., 2009)'
_computing_publication_material 'Olex2 (Dolomanov et al., 2009)'
_computing_structure_refinement 'XL (Sheldrick, 2008)'
_diffrn_ambient_temperature 100.03
_diffrn_measured_fraction_theta_full 0.996
_diffrn_measured_fraction_theta_max 0.996
_diffrn_measurement_device_type 'Bruker AXS D8 VENTURE KAPPA'
_diffrn_measurement_method '\f and \w scans'
_diffrn_radiation_type CuK\a
_diffrn_radiation_wavelength 1.54178
_diffrn_reflns_av_R_equivalents 0.1060
_diffrn_reflns_av_unetI/netI 0.0565
_diffrn_reflns_Laue_measured_fraction_full 0.996
_diffrn_reflns_Laue_measured_fraction_max 0.996
_diffrn_reflns_limit_h_max 48
_diffrn_reflns_limit_h_min -48
_diffrn_reflns_limit_k_max 20
_diffrn_reflns_limit_k_min -20
_diffrn_reflns_limit_l_max 30
_diffrn_reflns_limit_l_min -29
_diffrn_reflns_number 115838
_diffrn_reflns_point_group_measured_fraction_full 0.996
_diffrn_reflns_point_group_measured_fraction_max 0.996
_diffrn_reflns_theta_full 66.547
_diffrn_reflns_theta_max 66.547
_diffrn_reflns_theta_min 2.788
_diffrn_standards_number 0
_exptl_absorpt_coefficient_mu 6.422
_exptl_absorpt_correction_T_max 0.9682
_exptl_absorpt_correction_T_min 0.5266
_exptl_absorpt_correction_type multi-scan
_exptl_absorpt_process_details
'SADABS-2016/2 (Bruker,2016/2) was used for absorption correction. wR2(int) was 0.1414 before and 0.0887 after correction. The Ratio of minimum to maximum transmission is 0.5439. The \l/2 correction factor is Not present.'
_exptl_crystal_colour violet
_exptl_crystal_colour_primary violet
_exptl_crystal_density_diffrn 1.442
_exptl_crystal_description needle
_exptl_crystal_F_000 7262
_exptl_crystal_size_max 0.9
_exptl_crystal_size_mid 0.38
_exptl_crystal_size_min 0.16
_refine_diff_density_max 1.253
_refine_diff_density_min -1.691
_refine_diff_density_rms 0.139
_refine_ls_extinction_method none
_refine_ls_goodness_of_fit_ref 1.032
_refine_ls_hydrogen_treatment constr
_refine_ls_matrix_type full
_refine_ls_number_parameters 1071
_refine_ls_number_reflns 14365
_refine_ls_number_restraints 26
_refine_ls_restrained_S_all 1.039
_refine_ls_R_factor_all 0.1124
_refine_ls_R_factor_gt 0.0847
_refine_ls_shift/su_max 0.001
_refine_ls_shift/su_mean 0.000
_refine_ls_structure_factor_coef Fsqd
_refine_ls_weighting_details 'w=1/[\s^2^(Fo^2^)+(0.1437P)^2^+150.0401P] where P=(Fo^2^+2Fc^2^)/3'
_refine_ls_weighting_scheme calc
_refine_ls_wR_factor_gt 0.2283
_refine_ls_wR_factor_ref 0.2541
_reflns_Friedel_coverage 0.000
_reflns_number_gt 10798
_reflns_number_total 14365
_reflns_threshold_expression 'I > 2\s(I)'
_cod_data_source_file ja8b01825_si_001.cif
_cod_data_source_block p17223
_cod_database_code 4132143
_shelx_shelxl_version_number 2014/7
_shelx_space_group_comment
;
The symmetry employed for this shelxl refinement is uniquely defined
by the following loop, which should always be used as a source of
symmetry information in preference to the above space-group names.
They are only intended as comments.
;
_olex2_refinement_description
;
1. Fixed Uiso
 At 1.2 times of:
  All C(H) groups
2. Restrained distances
 N14-C89 = N13_$1-C87_$1 = C93_$2-N16_$2 = N15_$3-C91_$3
 2.71 with sigma of 0.01
 C89-C88 = C86_$1-C87_$1 = C93_$2-C92_$2 = C90_$3-C91_$3 = C94-C95
 1.458 with sigma of 0.01
 N14-C88 = N13_$1-C86_$1 = N16_$2-C92_$2 = N15_$3-C90_$3 = C94-N17
 1.157 with sigma of 0.01
 N17-C95
 2.71 with sigma of 0.01
3. Uiso/Uaniso restraints and constraints
N14 \\sim C89 \\sim C88: within 1.7A with sigma of 0.04 and sigma for terminal
atoms of 0.08
N14 \\sim C89 \\sim C88 \\sim C87 \\sim C86 \\sim N13: within 1.7A with sigma
of 0.04 and sigma for terminal atoms of 0.08
C93 \\sim C92 \\sim N16: within 1.7A with sigma of 0.04 and sigma for terminal
atoms of 0.08
C91 \\sim C94 \\sim N17 \\sim C95 \\sim N16 \\sim C92 \\sim C93 \\sim C90 \\sim
N15 \\sim C89 \\sim N14 \\sim C88 \\sim N13 \\sim C87 \\sim C86: within 1.7A
with sigma of 0.04 and sigma for terminal atoms of 0.08
4. Others
 Sof(C87)=Sof(C86)=Sof(N13)=1-FVAR(1)
 Sof(N14)=Sof(C89)=Sof(C88)=FVAR(1)
 Sof(C94)=Sof(N17)=Sof(C90)=Sof(N15)=Sof(C91)=Sof(C95)=1-FVAR(2)
 Sof(N16)=Sof(C92)=Sof(C93)=FVAR(2)
5.a Aromatic/amide H refined with riding coordinates:
 C4(H4), C72(H72), C12(H12), C2(H2), C24(H24), C63(H63), C39(H39), C59(H59),
 C16(H16), C28(H28), C67(H67), C75(H75), C50(H50), C10(H10), C18(H18), C49(H49),
  C6(H6), C46(H46), C53(H53), C76(H76), C43(H43), C17(H17), C34(H34), C38(H38),
 C30(H30), C11(H11), C21(H21), C73(H73), C32(H32), C15(H15), C48(H48), C74(H74),
  C44(H44), C54(H54), C62(H62), C64(H64), C35(H35), C83(H83), C71(H71),
 C41(H41), C56(H56), C66(H66), C9(H9), C58(H58), C81(H81), C82(H82), C68(H68),
 C29(H29), C23(H23), C65(H65), C77(H77), C27(H27), C80(H80), C51(H51), C45(H45),
  C33(H33), C84(H84), C22(H22), C55(H55), C40(H40)
;
_olex2_submission_original_sample_id p17223
_olex2_submission_special_instructions 'No special instructions were received'

loop_
_space_group_symop_operation_xyz
'x, y, z'
'-x, y, -z+1/2'
'x+1/2, y+1/2, z'
'-x+1/2, y+1/2, -z+1/2'
'-x, -y, -z'
'x, -y, z-1/2'
'-x+1/2, -y+1/2, -z'
'x+1/2, -y+1/2, z-1/2'

loop_
_atom_site_label
_atom_site_type_symbol
_atom_site_fract_x
_atom_site_fract_y
_atom_site_fract_z
_atom_site_U_iso_or_equiv
_atom_site_adp_type
_atom_site_occupancy
_atom_site_site_symmetry_order
_atom_site_calc_flag
_atom_site_refinement_flags_posn
_atom_site_refinement_flags_adp
_atom_site_refinement_flags_occupancy
_atom_site_disorder_assembly
_atom_site_disorder_group
Fe4 Fe 0.70264(2) 0.38809(5) 0.70484(4) 0.0220(2) Uani 1 1 d . . . . .
Fe1 Fe 0.65680(2) 0.50170(6) 0.75708(4) 0.0243(2) Uani 1 1 d . . . . .
Fe3 Fe 0.66488(3) 0.33084(5) 0.79266(4) 0.0249(2) Uani 1 1 d . . . . .
Fe2 Fe 0.61288(3) 0.37870(6) 0.66770(4) 0.0290(3) Uani 1 1 d . . . . .
S1 S 0.61898(9) 0.03228(19) 0.44867(15) 0.0894(9) Uani 1 1 d . . . . .
O1 O 0.66356(11) 0.3994(2) 0.72588(16) 0.0227(8) Uani 1 1 d . . . . .
O2 O 0.65441(11) 0.4368(2) 0.82079(16) 0.0232(8) Uani 1 1 d . . . . .
O3 O 0.60221(11) 0.4759(2) 0.69805(16) 0.0248(9) Uani 1 1 d . . . . .
O4 O 0.61141(11) 0.3159(2) 0.73594(17) 0.0277(9) Uani 1 1 d . . . . .
N11 N 0.72377(14) 0.3273(3) 0.8215(2) 0.0264(11) Uani 1 1 d . . . . .
N7 N 0.68346(13) 0.5492(3) 0.7072(2) 0.0251(10) Uani 1 1 d . . . . .
N9 N 0.63631(14) 0.3083(3) 0.6245(2) 0.0291(11) Uani 1 1 d . . . . .
N10 N 0.67906(15) 0.2590(3) 0.6034(2) 0.0291(11) Uani 1 1 d . . . . .
N2 N 0.67253(15) 0.3141(3) 0.8812(2) 0.0281(11) Uani 1 1 d . . . . .
N1 N 0.70956(13) 0.5219(3) 0.8387(2) 0.0244(10) Uani 1 1 d . . . . .
N5 N 0.65956(15) 0.2145(3) 0.7515(2) 0.0324(12) Uani 1 1 d . . . . .
N4 N 0.62537(14) 0.6050(3) 0.7465(2) 0.0305(12) Uani 1 1 d . . . . .
N8 N 0.71695(13) 0.5519(3) 0.6588(2) 0.0251(10) Uani 1 1 d . . . . .
C25 C 0.67460(15) 0.4529(3) 0.8791(2) 0.0236(12) Uani 1 1 d . . . . .
C4 C 0.54589(17) 0.3776(4) 0.7409(3) 0.0326(15) Uani 1 1 d . . . . .
H4 H 0.5295 0.3458 0.7108 0.039 Uiso 1 1 calc R . . . .
N12 N 0.77717(13) 0.3454(3) 0.8200(2) 0.0253(10) Uani 1 1 d . . . . .
N3 N 0.60408(13) 0.4711(3) 0.5994(2) 0.0286(11) Uani 1 1 d . . . . .
C72 C 0.7502(2) 0.2028(4) 0.5563(3) 0.0376(16) Uani 1 1 d . . . . .
H72 H 0.7517 0.1819 0.5231 0.045 Uiso 1 1 calc R . . . .
C3 C 0.54638(15) 0.4552(4) 0.7310(2) 0.0267(13) Uani 1 1 d . . . . .
C12 C 0.60258(17) 0.5847(4) 0.8952(3) 0.0281(13) Uani 1 1 d . . . . .
H12 H 0.5768 0.5927 0.8774 0.034 Uiso 1 1 calc R . . . .
N6 N 0.56260(16) 0.3110(4) 0.6296(2) 0.0403(14) Uani 1 1 d . . . . .
C13 C 0.52517(17) 0.4843(4) 0.6709(3) 0.0317(14) Uani 1 1 d . . . . .
C2 C 0.56809(15) 0.5021(4) 0.7773(2) 0.0263(13) Uani 1 1 d . . . . .
H2 H 0.5670 0.5556 0.7721 0.032 Uiso 1 1 calc R . . . .
C70 C 0.71402(19) 0.2442(4) 0.6047(3) 0.0297(13) Uani 1 1 d . . . . .
C8 C 0.65587(16) 0.5145(3) 0.9017(2) 0.0232(12) Uani 1 1 d . . . . .
C24 C 0.5654(2) 0.2291(5) 0.8464(3) 0.0456(18) Uani 1 1 d . . . . .
H24 H 0.5576 0.2612 0.8689 0.055 Uiso 1 1 calc R . . . .
C19 C 0.57294(19) 0.2613(4) 0.8026(3) 0.0364(15) Uani 1 1 d . . . . .
C31 C 0.67865(16) 0.3774(4) 0.9133(3) 0.0267(13) Uani 1 1 d . . . . .
C5 C 0.56880(17) 0.3456(4) 0.7940(3) 0.0298(14) Uani 1 1 d . . . . .
C52 C 0.56189(19) 0.2511(5) 0.6629(3) 0.0411(18) Uani 1 1 d . . . . .
C63 C 0.78497(19) 0.5478(4) 0.5954(3) 0.0364(15) Uani 1 1 d . . . . .
H63 H 0.8021 0.5806 0.5903 0.044 Uiso 1 1 calc R . . . .
C39 C 0.61203(17) 0.6013(4) 0.5441(3) 0.0357(16) Uani 1 1 d . . . . .
H39 H 0.6145 0.6458 0.5249 0.043 Uiso 1 1 calc R . . . .
C57 C 0.59548(18) 0.2448(4) 0.7218(3) 0.0331(14) Uani 1 1 d . . . . .
C59 C 0.70825(17) 0.6267(4) 0.6645(3) 0.0283(13) Uani 1 1 d . . . . .
H59 H 0.7153 0.6707 0.6502 0.034 Uiso 1 1 calc R . . . .
C16 C 0.48042(18) 0.5238(5) 0.5556(3) 0.0432(18) Uani 1 1 d . . . . .
H16 H 0.4654 0.5373 0.5164 0.052 Uiso 1 1 calc R . . . .
C28 C 0.77709(17) 0.4998(4) 0.9331(3) 0.0287(13) Uani 1 1 d . . . . .
H28 H 0.8001 0.4919 0.9653 0.034 Uiso 1 1 calc R . . . .
C1 C 0.59115(16) 0.4716(4) 0.8308(3) 0.0263(13) Uani 1 1 d . . . . .
C78 C 0.73964(16) 0.3504(3) 0.7873(2) 0.0246(12) Uani 1 1 d . . . . .
C79 C 0.80456(17) 0.3634(4) 0.8009(3) 0.0276(13) Uani 1 1 d . . . . .
C67 C 0.6206(2) 0.2553(4) 0.5799(3) 0.0366(15) Uani 1 1 d . . . . .
H67 H 0.5953 0.2426 0.5618 0.044 Uiso 1 1 calc R . . . .
C75 C 0.74600(19) 0.2611(4) 0.6539(3) 0.0333(14) Uani 1 1 d . . . . .
H75 H 0.7447 0.2801 0.6879 0.040 Uiso 1 1 calc R . . . .
C50 C 0.6825(2) 0.1139(4) 0.7131(3) 0.0420(17) Uani 1 1 d . . . . .
H50 H 0.7030 0.0881 0.7127 0.050 Uiso 1 1 calc R . . . .
C36 C 0.58234(16) 0.5349(4) 0.6618(3) 0.0285(13) Uani 1 1 d . . . . .
C10 C 0.66174(18) 0.6237(4) 0.9643(3) 0.0304(14) Uani 1 1 d . . . . .
H10 H 0.6770 0.6558 0.9952 0.037 Uiso 1 1 calc R . . . .
C85 C 0.6212(3) 0.1094(5) 0.4062(4) 0.051(2) Uani 1 1 d . . . . .
C18 C 0.48792(17) 0.4668(4) 0.6444(3) 0.0350(16) Uani 1 1 d . . . . .
H18 H 0.4775 0.4402 0.6661 0.042 Uiso 1 1 calc R . . . .
C49 C 0.6474(2) 0.0901(5) 0.6785(3) 0.0481(19) Uani 1 1 d . . . . .
H49 H 0.6432 0.0468 0.6541 0.058 Uiso 1 1 calc R . . . .
C6 C 0.59087(16) 0.3933(4) 0.8397(3) 0.0294(14) Uani 1 1 d . . . . .
H6 H 0.6057 0.3724 0.8768 0.035 Uiso 1 1 calc R . . . .
C47 C 0.62499(19) 0.1920(4) 0.7168(3) 0.0353(15) Uani 1 1 d . . . . .
C46 C 0.63498(18) 0.6619(4) 0.7854(3) 0.0326(14) Uani 1 1 d . . . . .
H46 H 0.6577 0.6587 0.8189 0.039 Uiso 1 1 calc R . . . .
C53 C 0.5322(2) 0.2006(6) 0.6443(4) 0.054(2) Uani 1 1 d . . . . .
H53 H 0.5320 0.1579 0.6670 0.065 Uiso 1 1 calc R . . . .
C61 C 0.73800(17) 0.5268(4) 0.6283(3) 0.0293(13) Uani 1 1 d . . . . .
C7 C 0.61699(16) 0.5229(4) 0.8768(2) 0.0243(12) Uani 1 1 d . . . . .
C76 C 0.78414(17) 0.3187(4) 0.8749(3) 0.0276(13) Uani 1 1 d . . . . .
H76 H 0.8075 0.3096 0.9061 0.033 Uiso 1 1 calc R . . . .
C43 C 0.5703(2) 0.6718(4) 0.6891(3) 0.0375(16) Uani 1 1 d . . . . .
H43 H 0.5479 0.6744 0.6549 0.045 Uiso 1 1 calc R . . . .
C17 C 0.46569(19) 0.4868(5) 0.5878(3) 0.0446(19) Uani 1 1 d . . . . .
H17 H 0.4403 0.4749 0.5713 0.053 Uiso 1 1 calc R . . . .
C34 C 0.6779(2) 0.2397(4) 0.9640(3) 0.0449(18) Uani 1 1 d . . . . .
H34 H 0.6765 0.1917 0.9801 0.054 Uiso 1 1 calc R . . . .
C38 C 0.59830(18) 0.6057(4) 0.5854(3) 0.0370(15) Uani 1 1 d . . . . .
H38 H 0.5912 0.6534 0.5948 0.044 Uiso 1 1 calc R . . . .
C30 C 0.74097(17) 0.5492(4) 0.8393(3) 0.0288(13) Uani 1 1 d . . . . .
H30 H 0.7397 0.5769 0.8064 0.035 Uiso 1 1 calc R . . . .
C11 C 0.62458(18) 0.6347(4) 0.9384(3) 0.0301(13) Uani 1 1 d . . . . .
H11 H 0.6140 0.6759 0.9498 0.036 Uiso 1 1 calc R . . . .
C21 C 0.5874(3) 0.1362(5) 0.7810(4) 0.055(2) Uani 1 1 d . . . . .
H21 H 0.5952 0.1032 0.7590 0.066 Uiso 1 1 calc R . . . .
C73 C 0.7816(2) 0.2216(4) 0.6036(3) 0.0405(17) Uani 1 1 d . . . . .
H73 H 0.8047 0.2152 0.6027 0.049 Uiso 1 1 calc R . . . .
C32 C 0.68648(19) 0.3754(4) 0.9725(3) 0.0331(14) Uani 1 1 d . . . . .
H32 H 0.6919 0.4206 0.9950 0.040 Uiso 1 1 calc R . . . .
F1 F 0.6046(3) 0.0946(5) 0.3484(4) 0.147(4) Uani 1 1 d . . . . .
C15 C 0.51741(17) 0.5414(5) 0.5806(3) 0.0370(16) Uani 1 1 d . . . . .
H15 H 0.5273 0.5683 0.5583 0.044 Uiso 1 1 calc R . . . .
C48 C 0.6178(2) 0.1307(4) 0.6796(3) 0.0425(17) Uani 1 1 d . . . . .
H48 H 0.5933 0.1163 0.6553 0.051 Uiso 1 1 calc R . . . .
C74 C 0.7795(2) 0.2501(4) 0.6528(3) 0.0381(16) Uani 1 1 d . . . . .
H74 H 0.8014 0.2622 0.6862 0.046 Uiso 1 1 calc R . . . .
C44 C 0.5806(2) 0.7312(4) 0.7286(4) 0.0453(18) Uani 1 1 d . . . . .
H44 H 0.5657 0.7752 0.7218 0.054 Uiso 1 1 calc R . . . .
C54 C 0.5028(2) 0.2165(7) 0.5903(4) 0.070(3) Uani 1 1 d . . . . .
H54 H 0.4823 0.1835 0.5756 0.084 Uiso 1 1 calc R . . . .
C62 C 0.76358(19) 0.5751(4) 0.6223(3) 0.0331(14) Uani 1 1 d . . . . .
H62 H 0.7664 0.6258 0.6364 0.040 Uiso 1 1 calc R . . . .
C64 C 0.78142(19) 0.4729(4) 0.5760(3) 0.0334(15) Uani 1 1 d . . . . .
H64 H 0.7969 0.4538 0.5596 0.040 Uiso 1 1 calc R . . . .
C35 C 0.6718(2) 0.2468(4) 0.9062(3) 0.0371(15) Uani 1 1 d . . . . .
H35 H 0.6668 0.2021 0.8832 0.044 Uiso 1 1 calc R . . . .
C83 C 0.82383(19) 0.4317(4) 0.7369(3) 0.0374(15) Uani 1 1 d . . . . .
H83 H 0.8184 0.4654 0.7052 0.045 Uiso 1 1 calc R . . . .
C71 C 0.7163(2) 0.2134(4) 0.5558(3) 0.0345(15) Uani 1 1 d . . . . .
H71 H 0.6947 0.1999 0.5225 0.041 Uiso 1 1 calc R . . . .
C60 C 0.70194(16) 0.5041(4) 0.6853(2) 0.0251(12) Uani 1 1 d . . . . .
C41 C 0.61735(17) 0.4670(4) 0.5593(3) 0.0325(14) Uani 1 1 d . . . . .
H41 H 0.6237 0.4186 0.5498 0.039 Uiso 1 1 calc R . . . .
C69 C 0.67264(17) 0.3110(4) 0.6390(2) 0.0273(13) Uani 1 1 d . . . . .
C56 C 0.53387(19) 0.3257(6) 0.5788(3) 0.049(2) Uani 1 1 d . . . . .
H56 H 0.5345 0.3687 0.5568 0.059 Uiso 1 1 calc R . . . .
C66 C 0.73310(18) 0.4533(4) 0.6060(3) 0.0287(13) Uani 1 1 d . . . . .
H66 H 0.7146 0.4217 0.6080 0.034 Uiso 1 1 calc R . . . .
C42 C 0.59274(16) 0.6083(4) 0.6994(3) 0.0274(13) Uani 1 1 d . . . . .
C9 C 0.67718(17) 0.5647(4) 0.9449(2) 0.0262(13) Uani 1 1 d . . . . .
H9 H 0.7031 0.5591 0.9619 0.031 Uiso 1 1 calc R . . . .
C58 C 0.68780(18) 0.6239(4) 0.6946(3) 0.0312(14) Uani 1 1 d . . . . .
H58 H 0.6779 0.6668 0.7054 0.037 Uiso 1 1 calc R . . . .
C81 C 0.86562(19) 0.3504(5) 0.8102(3) 0.0429(18) Uani 1 1 d . . . . .
H81 H 0.8895 0.3295 0.8299 0.052 Uiso 1 1 calc R . . . .
C82 C 0.85820(19) 0.3995(5) 0.7641(3) 0.0417(17) Uani 1 1 d . . . . .
H82 H 0.8765 0.4109 0.7512 0.050 Uiso 1 1 calc R . . . .
C20 C 0.5842(2) 0.2138(4) 0.7686(3) 0.0379(16) Uani 1 1 d . . . . .
C26 C 0.71194(16) 0.4829(3) 0.8856(3) 0.0250(12) Uani 1 1 d . . . . .
C37 C 0.59508(15) 0.5395(4) 0.6129(3) 0.0288(13) Uani 1 1 d . . . . .
O6 O 0.5800(2) 0.0115(6) 0.4248(4) 0.105(3) Uani 1 1 d . . . . .
C68 C 0.6463(2) 0.2248(4) 0.5663(3) 0.0366(16) Uani 1 1 d . . . . .
H68 H 0.6429 0.1877 0.5374 0.044 Uiso 1 1 calc R . . . .
C29 C 0.77470(17) 0.5391(4) 0.8852(3) 0.0301(14) Uani 1 1 d . . . . .
H29 H 0.7961 0.5591 0.8837 0.036 Uiso 1 1 calc R . . . .
C23 C 0.5688(3) 0.1529(5) 0.8578(4) 0.058(2) Uani 1 1 d . . . . .
H23 H 0.5640 0.1327 0.8884 0.070 Uiso 1 1 calc R . . . .
C65 C 0.75514(18) 0.4264(4) 0.5808(3) 0.0322(14) Uani 1 1 d . . . . .
H65 H 0.7522 0.3756 0.5668 0.039 Uiso 1 1 calc R . . . .
C77 C 0.75101(18) 0.3081(4) 0.8754(3) 0.0285(13) Uani 1 1 d . . . . .
H77 H 0.7471 0.2904 0.9076 0.034 Uiso 1 1 calc R . . . .
C27 C 0.74507(17) 0.4716(4) 0.9338(2) 0.0267(13) Uani 1 1 d . . . . .
H27 H 0.7459 0.4449 0.9668 0.032 Uiso 1 1 calc R . . . .
C14 C 0.54068(16) 0.5208(4) 0.6378(3) 0.0302(14) Uani 1 1 d . . . . .
C80 C 0.83924(18) 0.3315(4) 0.8279(3) 0.0375(16) Uani 1 1 d . . . . .
H80 H 0.8446 0.2965 0.8589 0.045 Uiso 1 1 calc R . . . .
C51 C 0.6872(2) 0.1759(4) 0.7484(3) 0.0367(15) Uani 1 1 d . . . . .
H51 H 0.7115 0.1923 0.7720 0.044 Uiso 1 1 calc R . . . .
F2 F 0.5947(4) 0.1664(7) 0.4085(6) 0.191(5) Uani 1 1 d . . . . .
C45 C 0.6133(2) 0.7249(4) 0.7786(3) 0.0411(16) Uani 1 1 d . . . . .
H45 H 0.6205 0.7633 0.8076 0.049 Uiso 1 1 calc R . . . .
C33 C 0.6861(2) 0.3053(4) 0.9973(3) 0.0430(18) Uani 1 1 d . . . . .
H33 H 0.6915 0.3023 1.0374 0.052 Uiso 1 1 calc R . . . .
O5 O 0.6425(2) -0.0209(6) 0.4379(5) 0.108(3) Uani 1 1 d . . . . .
F3 F 0.6477(3) 0.1493(6) 0.4198(5) 0.156(4) Uani 1 1 d . . . . .
C84 C 0.79719(17) 0.4150(4) 0.7559(3) 0.0314(14) Uani 1 1 d . . . . .
H84 H 0.7739 0.4388 0.7381 0.038 Uiso 1 1 calc R . . . .
O7 O 0.6334(3) 0.0641(7) 0.5048(5) 0.152(5) Uani 1 1 d . . . . .
C22 C 0.5793(3) 0.1058(5) 0.8248(4) 0.064(3) Uani 1 1 d . . . . .
H22 H 0.5811 0.0526 0.8317 0.076 Uiso 1 1 calc R . . . .
C55 C 0.5035(2) 0.2792(7) 0.5583(4) 0.063(3) Uani 1 1 d . . . . .
H55 H 0.4832 0.2903 0.5224 0.076 Uiso 1 1 calc R . . . .
C40 C 0.62205(16) 0.5308(4) 0.5314(3) 0.0346(15) Uani 1 1 d . . . . .
H40 H 0.6320 0.5262 0.5039 0.041 Uiso 1 1 calc R . . . .
N14 N 0.5966(8) 0.7920(12) 0.5230(11) 0.133(8) Uiso 0.66(2) 1 d D U P A 1
C89 C 0.5837(10) 0.9358(13) 0.5436(16) 0.173(14) Uiso 0.66(2) 1 d D U P A 1
C88 C 0.5904(7) 0.8550(12) 0.5329(11) 0.107(7) Uiso 0.66(2) 1 d D U P A 1
C87 C 0.3891(15) 0.174(4) 0.484(3) 0.15(2) Uiso 0.34(2) 1 d D U P A 2
C86 C 0.4164(8) 0.2022(16) 0.4629(13) 0.059(8) Uiso 0.34(2) 1 d D U P A 2
N13 N 0.4362(10) 0.210(2) 0.4395(17) 0.123(15) Uiso 0.34(2) 1 d D U P A 2
C94 C 0.4892(5) 0.6935(10) 0.7193(7) 0.076(4) Uiso 0.668(11) 1 d D U P B -1
N17 N 0.4922(5) 0.7381(9) 0.6858(7) 0.100(5) Uiso 0.668(11) 1 d D U P B -1
C90 C 0.5317(10) 0.9742(19) 0.6447(16) 0.171(13) Uiso 0.668(11) 1 d D U P B 2
N16 N 0.4718(9) 0.7323(17) 0.6203(13) 0.090(9) Uiso 0.332(11) 1 d D U P B 1
C92 C 0.4793(10) 0.7777(19) 0.5921(15) 0.087(10) Uiso 0.332(11) 1 d D U P B 1
C93 C 0.4925(14) 0.837(2) 0.564(2) 0.123(16) Uiso 0.332(11) 1 d D U P B 1
N15 N 0.5313(11) 1.007(2) 0.6034(16) 0.226(16) Uiso 0.668(11) 1 d D U P B 2
C91 C 0.5300(14) 0.950(3) 0.6997(18) 0.26(2) Uiso 0.668(11) 1 d D U P B 2
C95 C 0.497(2) 0.648(3) 0.7733(18) 0.35(4) Uiso 0.668(11) 1 d D U P B -1

loop_
_atom_site_aniso_label
_atom_site_aniso_U_11
_atom_site_aniso_U_22
_atom_site_aniso_U_33
_atom_site_aniso_U_23
_atom_site_aniso_U_13
_atom_site_aniso_U_12
Fe4 0.0244(5) 0.0301(5) 0.0168(4) 0.0008(4) 0.0139(4) 0.0014(4)
Fe1 0.0228(5) 0.0399(5) 0.0155(4) 0.0040(4) 0.0133(4) 0.0026(4)
Fe3 0.0304(5) 0.0316(5) 0.0198(5) -0.0033(4) 0.0175(4) -0.0023(4)
Fe2 0.0280(5) 0.0436(6) 0.0233(5) -0.0005(4) 0.0187(4) 0.0004(4)
S1 0.085(2) 0.088(2) 0.089(2) -0.0211(17) 0.0306(16) -0.0082(16)
O1 0.028(2) 0.031(2) 0.0143(18) -0.0013(16) 0.0144(16) -0.0020(17)
O2 0.028(2) 0.032(2) 0.0140(18) -0.0019(16) 0.0131(16) -0.0029(17)
O3 0.025(2) 0.038(2) 0.0176(19) 0.0012(17) 0.0157(16) 0.0028(17)
O4 0.031(2) 0.038(2) 0.023(2) -0.0066(17) 0.0196(18) -0.0051(18)
N11 0.037(3) 0.030(3) 0.016(2) -0.003(2) 0.015(2) 0.002(2)
N7 0.028(2) 0.033(3) 0.020(2) 0.005(2) 0.016(2) -0.001(2)
N9 0.028(3) 0.040(3) 0.023(3) -0.004(2) 0.015(2) -0.005(2)
N10 0.038(3) 0.032(3) 0.022(3) 0.000(2) 0.017(2) -0.003(2)
N2 0.039(3) 0.032(3) 0.024(3) 0.003(2) 0.022(2) 0.002(2)
N1 0.029(3) 0.034(3) 0.019(2) -0.002(2) 0.018(2) -0.001(2)
N5 0.046(3) 0.036(3) 0.025(3) -0.001(2) 0.026(2) -0.001(2)
N4 0.027(3) 0.044(3) 0.028(3) 0.000(2) 0.019(2) -0.002(2)
N8 0.029(3) 0.032(3) 0.022(2) 0.004(2) 0.018(2) -0.001(2)
C25 0.022(3) 0.033(3) 0.018(3) -0.001(2) 0.011(2) 0.000(2)
C4 0.026(3) 0.059(4) 0.023(3) -0.011(3) 0.021(3) -0.010(3)
N12 0.027(3) 0.031(3) 0.020(2) -0.002(2) 0.013(2) 0.004(2)
N3 0.020(2) 0.052(3) 0.017(2) -0.001(2) 0.0110(19) 0.000(2)
C72 0.065(5) 0.038(4) 0.026(3) 0.010(3) 0.035(3) 0.020(3)
C3 0.018(3) 0.050(4) 0.020(3) -0.004(3) 0.016(2) 0.000(3)
C12 0.026(3) 0.042(4) 0.022(3) 0.003(3) 0.016(2) 0.006(3)
N6 0.036(3) 0.067(4) 0.025(3) -0.010(3) 0.020(2) -0.005(3)
C13 0.029(3) 0.054(4) 0.019(3) -0.011(3) 0.017(3) 0.001(3)
C2 0.023(3) 0.042(4) 0.021(3) -0.002(3) 0.017(2) 0.000(3)
C70 0.046(4) 0.027(3) 0.023(3) 0.005(2) 0.022(3) 0.004(3)
C8 0.025(3) 0.032(3) 0.019(3) 0.002(2) 0.016(2) 0.002(2)
C24 0.064(5) 0.047(4) 0.048(4) -0.008(3) 0.045(4) -0.013(4)
C19 0.038(4) 0.050(4) 0.029(3) -0.010(3) 0.021(3) -0.014(3)
C31 0.029(3) 0.038(3) 0.020(3) 0.003(2) 0.017(2) 0.002(3)
C5 0.029(3) 0.042(4) 0.030(3) -0.007(3) 0.024(3) -0.004(3)
C52 0.038(4) 0.064(5) 0.034(4) -0.023(3) 0.027(3) -0.016(3)
C63 0.038(4) 0.046(4) 0.034(4) 0.004(3) 0.024(3) -0.004(3)
C39 0.030(3) 0.061(5) 0.022(3) 0.011(3) 0.017(3) 0.002(3)
C57 0.038(3) 0.038(4) 0.034(3) -0.011(3) 0.026(3) -0.013(3)
C59 0.036(3) 0.028(3) 0.024(3) 0.002(2) 0.016(3) 0.000(3)
C16 0.026(3) 0.082(6) 0.020(3) -0.004(3) 0.009(3) 0.006(3)
C28 0.031(3) 0.033(3) 0.026(3) -0.001(3) 0.016(3) 0.002(3)
C1 0.026(3) 0.039(3) 0.023(3) -0.003(3) 0.019(2) -0.001(3)
C78 0.028(3) 0.030(3) 0.022(3) -0.002(2) 0.017(2) 0.004(2)
C79 0.031(3) 0.033(3) 0.022(3) -0.005(2) 0.014(2) 0.005(3)
C67 0.042(4) 0.050(4) 0.021(3) -0.004(3) 0.017(3) -0.009(3)
C75 0.043(4) 0.037(4) 0.027(3) 0.000(3) 0.022(3) 0.012(3)
C50 0.064(5) 0.037(4) 0.043(4) -0.001(3) 0.040(4) 0.000(3)
C36 0.025(3) 0.043(4) 0.022(3) 0.005(3) 0.014(2) 0.004(3)
C10 0.036(3) 0.037(4) 0.024(3) -0.004(3) 0.018(3) -0.008(3)
C85 0.067(5) 0.039(4) 0.049(5) -0.014(4) 0.027(4) -0.015(4)
C18 0.024(3) 0.068(5) 0.021(3) -0.010(3) 0.018(2) -0.001(3)
C49 0.070(5) 0.042(4) 0.046(4) -0.013(3) 0.038(4) -0.010(4)
C6 0.027(3) 0.051(4) 0.021(3) -0.005(3) 0.019(2) -0.002(3)
C47 0.043(4) 0.039(4) 0.031(3) -0.005(3) 0.023(3) -0.010(3)
C46 0.035(3) 0.044(4) 0.026(3) -0.004(3) 0.021(3) -0.006(3)
C53 0.050(5) 0.081(6) 0.050(5) -0.026(4) 0.038(4) -0.027(4)
C61 0.033(3) 0.036(3) 0.019(3) 0.003(2) 0.010(2) 0.000(3)
C7 0.026(3) 0.039(3) 0.015(3) 0.003(2) 0.015(2) 0.002(3)
C76 0.036(3) 0.034(3) 0.017(3) 0.003(2) 0.015(2) 0.007(3)
C43 0.040(4) 0.049(4) 0.035(4) 0.003(3) 0.026(3) 0.005(3)
C17 0.028(3) 0.080(6) 0.031(4) -0.010(4) 0.018(3) -0.004(3)
C34 0.075(5) 0.030(4) 0.043(4) 0.014(3) 0.038(4) 0.009(3)
C38 0.030(3) 0.052(4) 0.032(4) 0.002(3) 0.016(3) 0.006(3)
C30 0.032(3) 0.038(3) 0.026(3) -0.004(3) 0.022(3) -0.002(3)
C11 0.036(3) 0.033(3) 0.030(3) -0.005(3) 0.022(3) 0.000(3)
C21 0.078(6) 0.044(4) 0.071(6) -0.017(4) 0.060(5) -0.020(4)
C73 0.057(4) 0.043(4) 0.039(4) 0.013(3) 0.036(4) 0.023(3)
C32 0.041(4) 0.040(4) 0.022(3) 0.002(3) 0.018(3) 0.002(3)
F1 0.225(11) 0.112(7) 0.103(6) -0.008(5) 0.069(7) -0.067(7)
C15 0.024(3) 0.065(5) 0.027(3) 0.001(3) 0.015(3) 0.004(3)
C48 0.057(5) 0.048(4) 0.036(4) -0.013(3) 0.033(3) -0.012(4)
C74 0.044(4) 0.040(4) 0.034(4) 0.001(3) 0.020(3) 0.012(3)
C44 0.047(4) 0.041(4) 0.062(5) 0.002(4) 0.037(4) 0.005(3)
C54 0.039(4) 0.131(9) 0.046(5) -0.043(6) 0.023(4) -0.030(5)
C62 0.043(4) 0.035(4) 0.027(3) 0.000(3) 0.021(3) -0.006(3)
C64 0.044(4) 0.046(4) 0.023(3) 0.005(3) 0.026(3) 0.004(3)
C35 0.054(4) 0.033(4) 0.040(4) 0.003(3) 0.035(3) 0.002(3)
C83 0.042(4) 0.041(4) 0.036(4) 0.003(3) 0.023(3) 0.002(3)
C71 0.055(4) 0.030(3) 0.027(3) 0.004(3) 0.025(3) 0.009(3)
C60 0.026(3) 0.037(3) 0.016(3) 0.002(2) 0.012(2) 0.000(2)
C41 0.026(3) 0.052(4) 0.019(3) 0.000(3) 0.010(2) 0.004(3)
C69 0.035(3) 0.039(3) 0.016(3) -0.001(2) 0.019(2) 0.000(3)
C56 0.030(4) 0.089(6) 0.028(4) -0.012(4) 0.012(3) -0.005(4)
C66 0.040(3) 0.033(3) 0.021(3) 0.007(2) 0.021(3) 0.000(3)
C42 0.026(3) 0.042(4) 0.023(3) 0.001(3) 0.019(2) -0.002(3)
C9 0.030(3) 0.038(3) 0.017(3) -0.004(2) 0.017(2) -0.006(3)
C58 0.034(3) 0.034(3) 0.032(3) -0.002(3) 0.019(3) 0.003(3)
C81 0.032(4) 0.068(5) 0.034(4) 0.004(3) 0.019(3) 0.016(3)
C82 0.036(4) 0.058(5) 0.045(4) -0.009(3) 0.030(3) 0.001(3)
C20 0.045(4) 0.047(4) 0.034(4) -0.012(3) 0.028(3) -0.015(3)
C26 0.029(3) 0.033(3) 0.022(3) -0.006(2) 0.020(2) -0.001(2)
C37 0.018(3) 0.048(4) 0.022(3) 0.003(3) 0.009(2) 0.005(3)
O6 0.076(5) 0.126(8) 0.121(7) -0.038(6) 0.049(5) -0.021(5)
C68 0.053(4) 0.046(4) 0.020(3) -0.010(3) 0.025(3) -0.014(3)
C29 0.031(3) 0.036(4) 0.032(3) -0.008(3) 0.022(3) -0.001(3)
C23 0.098(7) 0.042(4) 0.061(5) -0.005(4) 0.059(5) -0.013(4)
C65 0.042(4) 0.037(4) 0.023(3) -0.001(3) 0.019(3) 0.000(3)
C77 0.044(4) 0.030(3) 0.017(3) 0.003(2) 0.019(3) 0.005(3)
C27 0.032(3) 0.037(3) 0.017(3) -0.003(2) 0.017(2) -0.001(3)
C14 0.023(3) 0.049(4) 0.023(3) -0.005(3) 0.014(2) 0.002(3)
C80 0.036(4) 0.056(4) 0.027(3) 0.004(3) 0.019(3) 0.014(3)
C51 0.047(4) 0.034(4) 0.038(4) -0.001(3) 0.026(3) -0.003(3)
F2 0.201(13) 0.126(9) 0.207(13) -0.014(8) 0.051(10) 0.015(8)
C45 0.045(4) 0.043(4) 0.049(4) -0.010(3) 0.033(3) -0.003(3)
C33 0.066(5) 0.044(4) 0.028(3) 0.013(3) 0.029(3) 0.014(4)
O5 0.070(5) 0.125(8) 0.134(8) -0.034(6) 0.049(5) -0.005(5)
F3 0.128(8) 0.158(9) 0.151(9) 0.032(7) 0.030(6) -0.055(7)
C84 0.030(3) 0.038(4) 0.031(3) 0.003(3) 0.018(3) 0.007(3)
O7 0.146(10) 0.120(9) 0.138(9) -0.068(8) 0.011(8) -0.015(7)
C22 0.102(8) 0.044(5) 0.074(6) -0.004(4) 0.066(6) -0.008(5)
C55 0.043(4) 0.119(9) 0.030(4) -0.012(5) 0.019(3) -0.010(5)
C40 0.024(3) 0.063(5) 0.019(3) 0.005(3) 0.011(2) 0.004(3)

loop_
_atom_type_symbol
_atom_type_description
_atom_type_scat_dispersion_real
_atom_type_scat_dispersion_imag
_atom_type_scat_source
C C 0.0181 0.0091 'International Tables Vol C Tables 4.2.6.8 and 6.1.1.4'
H H 0.0000 0.0000 'International Tables Vol C Tables 4.2.6.8 and 6.1.1.4'
F F 0.0727 0.0534 'International Tables Vol C Tables 4.2.6.8 and 6.1.1.4'
Fe Fe -1.1336 3.1974 'International Tables Vol C Tables 4.2.6.8 and 6.1.1.4'
N N 0.0311 0.0180 'International Tables Vol C Tables 4.2.6.8 and 6.1.1.4'
O O 0.0492 0.0322 'International Tables Vol C Tables 4.2.6.8 and 6.1.1.4'
S S 0.3331 0.5567 'International Tables Vol C Tables 4.2.6.8 and 6.1.1.4'

loop_
_geom_angle_atom_site_label_1
_geom_angle_atom_site_label_2
_geom_angle_atom_site_label_3
_geom_angle
O1 Fe4 C78 94.19(19)
O1 Fe4 C60 92.1(2)
O1 Fe4 C69 91.6(2)
C78 Fe4 C60 118.5(2)
C69 Fe4 C78 121.1(2)
C69 Fe4 C60 119.7(2)
O1 Fe1 O3 78.85(16)
O1 Fe1 N7 85.87(18)
O1 Fe1 N1 105.33(17)
O1 Fe1 N4 149.78(19)
O2 Fe1 O1 82.77(16)
O2 Fe1 O3 93.17(16)
O2 Fe1 N7 154.25(18)
O2 Fe1 N1 72.75(16)
O2 Fe1 N4 110.27(18)
O3 Fe1 N7 107.22(17)
O3 Fe1 N1 164.37(16)
O3 Fe1 N4 73.44(18)
N7 Fe1 N1 88.22(18)
N7 Fe1 N4 90.92(19)
N4 Fe1 N1 104.6(2)
O1 Fe3 O2 79.94(15)
O1 Fe3 N11 86.18(17)
O1 Fe3 N2 151.64(18)
O1 Fe3 N5 100.49(17)
O2 Fe3 N11 105.16(17)
O2 Fe3 N2 74.05(17)
O2 Fe3 N5 164.61(18)
O4 Fe3 O1 81.17(16)
O4 Fe3 O2 92.81(16)
O4 Fe3 N11 155.87(17)
O4 Fe3 N2 110.86(18)
O4 Fe3 N5 72.18(19)
N11 Fe3 N5 90.2(2)
N2 Fe3 N11 89.82(19)
N2 Fe3 N5 107.59(19)
O1 Fe2 O3 83.02(16)
O1 Fe2 O4 82.15(16)
O1 Fe2 N9 86.99(18)
O1 Fe2 N3 102.22(17)
O1 Fe2 N6 153.7(2)
O3 Fe2 O4 92.49(16)
O3 Fe2 N9 156.20(19)
O3 Fe2 N3 72.43(17)
O3 Fe2 N6 108.9(2)
O4 Fe2 N9 107.51(19)
O4 Fe2 N3 163.44(18)
O4 Fe2 N6 74.22(19)
N9 Fe2 N3 88.8(2)
N9 Fe2 N6 89.3(2)
N6 Fe2 N3 103.7(2)
O6 S1 C85 105.4(6)
O5 S1 C85 99.9(6)
O5 S1 O6 115.9(6)
O7 S1 C85 102.0(7)
O7 S1 O6 114.9(7)
O7 S1 O5 115.6(7)
Fe4 O1 Fe1 118.3(2)
Fe4 O1 Fe3 116.3(2)
Fe4 O1 Fe2 119.47(19)
Fe1 O1 Fe3 98.94(16)
Fe2 O1 Fe1 100.74(18)
Fe2 O1 Fe3 99.32(17)
Fe1 O2 Fe3 98.13(16)
C25 O2 Fe1 122.5(3)
C25 O2 Fe3 115.8(3)
Fe2 O3 Fe1 97.23(17)
C36 O3 Fe1 116.1(4)
C36 O3 Fe2 122.7(3)
Fe3 O4 Fe2 97.02(17)
C57 O4 Fe3 122.4(4)
C57 O4 Fe2 116.1(4)
C78 N11 Fe3 121.9(4)
C78 N11 C77 108.6(5)
C77 N11 Fe3 129.4(4)
C60 N7 Fe1 121.0(4)
C60 N7 C58 108.2(5)
C58 N7 Fe1 130.6(4)
C67 N9 Fe2 131.5(4)
C69 N9 Fe2 120.7(4)
C69 N9 C67 107.9(5)
C69 N10 C70 124.6(5)
C69 N10 C68 109.8(5)
C68 N10 C70 125.6(5)
C31 N2 Fe3 115.4(4)
C31 N2 C35 118.5(5)
C35 N2 Fe3 126.1(4)
C30 N1 Fe1 124.9(4)
C26 N1 Fe1 114.4(4)
C26 N1 C30 117.6(5)
C47 N5 Fe3 115.6(4)
C51 N5 Fe3 124.6(5)
C51 N5 C47 118.0(6)
C46 N4 Fe1 124.4(4)
C46 N4 C42 119.1(6)
C42 N4 Fe1 116.2(4)
C59 N8 C61 125.5(5)
C60 N8 C59 110.1(5)
C60 N8 C61 124.3(5)
O2 C25 C8 112.4(5)
O2 C25 C31 107.3(5)
O2 C25 C26 106.6(4)
C31 C25 C8 109.7(4)
C26 C25 C8 109.2(5)
C26 C25 C31 111.6(5)
C3 C4 H4 119.3
C5 C4 H4 119.3
C5 C4 C3 121.3(6)
C78 N12 C79 126.4(5)
C78 N12 C76 108.9(5)
C76 N12 C79 124.7(5)
C41 N3 Fe2 123.7(5)
C41 N3 C37 118.9(6)
C37 N3 Fe2 114.2(4)
C73 C72 H72 119.3
C73 C72 C71 121.4(6)
C71 C72 H72 119.3
C4 C3 C13 118.6(6)
C4 C3 C2 118.5(6)
C2 C3 C13 122.8(6)
C7 C12 H12 118.8
C11 C12 H12 118.8
C11 C12 C7 122.5(6)
C52 N6 Fe2 114.1(4)
C56 N6 Fe2 125.3(6)
C56 N6 C52 120.6(7)
C18 C13 C3 116.7(6)
C18 C13 C14 118.5(6)
C14 C13 C3 124.5(6)
C3 C2 H2 119.5
C1 C2 C3 121.1(6)
C1 C2 H2 119.5
C75 C70 N10 120.7(5)
C75 C70 C71 119.6(6)
C71 C70 N10 119.7(6)
C7 C8 C25 121.4(5)
C9 C8 C25 119.9(5)
C9 C8 C7 118.6(5)
C19 C24 H24 119.0
C23 C24 H24 119.0
C23 C24 C19 122.0(7)
C24 C19 C5 118.0(6)
C24 C19 C20 119.3(7)
C20 C19 C5 122.8(6)
N2 C31 C25 114.9(5)
N2 C31 C32 122.1(6)
C32 C31 C25 122.9(6)
C4 C5 C19 122.0(6)
C4 C5 C6 119.1(6)
C6 C5 C19 118.7(6)
N6 C52 C57 114.8(6)
N6 C52 C53 121.6(7)
C53 C52 C57 123.6(7)
C62 C63 H63 119.8
C64 C63 H63 119.8
C64 C63 C62 120.5(6)
C38 C39 H39 120.7
C38 C39 C40 118.6(7)
C40 C39 H39 120.7
O4 C57 C52 107.9(6)
O4 C57 C47 105.8(5)
O4 C57 C20 112.2(5)
C52 C57 C47 110.4(5)
C52 C57 C20 110.5(5)
C20 C57 C47 110.1(6)
N8 C59 H59 127.1
C58 C59 N8 105.7(5)
C58 C59 H59 127.1
C17 C16 H16 120.3
C17 C16 C15 119.5(6)
C15 C16 H16 120.3
C29 C28 H28 120.7
C29 C28 C27 118.7(6)
C27 C28 H28 120.7
C2 C1 C6 119.4(6)
C2 C1 C7 119.1(6)
C6 C1 C7 121.4(6)
N11 C78 Fe4 114.3(4)
N11 C78 N12 107.1(5)
N12 C78 Fe4 138.5(4)
C80 C79 N12 120.6(6)
C80 C79 C84 119.1(6)
C84 C79 N12 120.3(5)
N9 C67 H67 124.9
C68 C67 N9 110.2(6)
C68 C67 H67 124.9
C70 C75 H75 120.2
C74 C75 C70 119.5(6)
C74 C75 H75 120.2
C49 C50 H50 120.7
C51 C50 H50 120.7
C51 C50 C49 118.6(7)
O3 C36 C42 106.6(5)
O3 C36 C37 106.1(5)
O3 C36 C14 111.3(5)
C37 C36 C42 111.0(5)
C37 C36 C14 111.9(5)
C14 C36 C42 109.8(5)
C11 C10 H10 120.2
C11 C10 C9 119.6(6)
C9 C10 H10 120.2
F1 C85 S1 112.8(6)
F1 C85 F2 98.2(10)
F2 C85 S1 105.5(8)
F3 C85 S1 123.2(8)
F3 C85 F1 112.9(10)
F3 C85 F2 99.5(10)
C13 C18 H18 118.8
C17 C18 C13 122.4(6)
C17 C18 H18 118.8
C50 C49 H49 120.5
C50 C49 C48 118.9(7)
C48 C49 H49 120.5
C5 C6 H6 119.9
C1 C6 C5 120.2(6)
C1 C6 H6 119.9
N5 C47 C57 112.6(6)
N5 C47 C48 122.0(7)
C48 C47 C57 125.3(6)
N4 C46 H46 118.7
N4 C46 C45 122.7(6)
C45 C46 H46 118.7
C52 C53 H53 121.8
C52 C53 C54 116.4(9)
C54 C53 H53 121.8
C62 C61 N8 120.5(6)
C66 C61 N8 119.3(6)
C66 C61 C62 120.2(6)
C12 C7 C8 117.7(6)
C12 C7 C1 118.6(5)
C8 C7 C1 123.6(5)
N12 C76 H76 126.8
C77 C76 N12 106.3(5)
C77 C76 H76 126.8
C44 C43 H43 120.0
C44 C43 C42 120.0(7)
C42 C43 H43 120.0
C16 C17 C18 119.5(6)
C16 C17 H17 120.2
C18 C17 H17 120.2
C35 C34 H34 121.3
C33 C34 H34 121.3
C33 C34 C35 117.3(6)
C39 C38 H38 120.4
C39 C38 C37 119.3(7)
C37 C38 H38 120.4
N1 C30 H30 118.4
N1 C30 C29 123.2(6)
C29 C30 H30 118.4
C12 C11 H11 120.4
C10 C11 C12 119.3(6)
C10 C11 H11 120.4
C20 C21 H21 119.1
C20 C21 C22 121.7(7)
C22 C21 H21 119.1
C72 C73 H73 120.2
C72 C73 C74 119.5(7)
C74 C73 H73 120.2
C31 C32 H32 121.0
C33 C32 C31 118.1(6)
C33 C32 H32 121.0
C16 C15 H15 119.0
C16 C15 C14 122.1(6)
C14 C15 H15 119.0
C49 C48 H48 120.6
C47 C48 C49 118.8(7)
C47 C48 H48 120.6
C75 C74 C73 120.6(7)
C75 C74 H74 119.7
C73 C74 H74 119.7
C43 C44 H44 120.8
C43 C44 C45 118.5(7)
C45 C44 H44 120.8
C53 C54 H54 119.5
C55 C54 C53 121.0(8)
C55 C54 H54 119.5
C63 C62 H62 120.4
C61 C62 C63 119.1(6)
C61 C62 H62 120.4
C63 C64 H64 120.2
C65 C64 C63 119.6(6)
C65 C64 H64 120.2
N2 C35 C34 123.3(7)
N2 C35 H35 118.3
C34 C35 H35 118.3
C82 C83 H83 119.9
C82 C83 C84 120.2(7)
C84 C83 H83 119.9
C72 C71 C70 119.3(7)
C72 C71 H71 120.3
C70 C71 H71 120.3
N7 C60 Fe4 115.1(4)
N7 C60 N8 106.2(5)
N8 C60 Fe4 138.5(4)
N3 C41 H41 118.9
N3 C41 C40 122.3(7)
C40 C41 H41 118.9
N9 C69 Fe4 115.4(4)
N9 C69 N10 106.5(5)
N10 C69 Fe4 138.1(5)
N6 C56 H56 119.5
N6 C56 C55 120.9(9)
C55 C56 H56 119.5
C61 C66 H66 120.0
C65 C66 C61 120.0(6)
C65 C66 H66 120.0
N4 C42 C36 114.5(5)
N4 C42 C43 120.7(6)
C43 C42 C36 124.7(6)
C8 C9 C10 122.1(6)
C8 C9 H9 119.0
C10 C9 H9 119.0
N7 C58 H58 125.2
C59 C58 N7 109.7(6)
C59 C58 H58 125.2
C82 C81 H81 119.4
C80 C81 H81 119.4
C80 C81 C82 121.1(6)
C83 C82 C81 119.1(6)
C83 C82 H82 120.4
C81 C82 H82 120.4
C19 C20 C57 122.9(6)
C21 C20 C19 117.6(6)
C21 C20 C57 119.3(6)
N1 C26 C25 112.7(5)
N1 C26 C27 122.2(5)
C27 C26 C25 125.1(5)
N3 C37 C36 112.4(5)
N3 C37 C38 121.7(6)
C38 C37 C36 125.9(6)
N10 C68 H68 127.2
C67 C68 N10 105.6(6)
C67 C68 H68 127.2
C28 C29 C30 119.3(6)
C28 C29 H29 120.4
C30 C29 H29 120.4
C24 C23 H23 120.2
C24 C23 C22 119.6(8)
C22 C23 H23 120.2
C64 C65 H65 119.8
C66 C65 C64 120.5(6)
C66 C65 H65 119.8
N11 C77 H77 125.5
C76 C77 N11 109.1(5)
C76 C77 H77 125.5
C28 C27 H27 120.4
C26 C27 C28 119.1(6)
C26 C27 H27 120.4
C13 C14 C36 121.8(5)
C15 C14 C13 118.0(6)
C15 C14 C36 120.1(5)
C79 C80 H80 119.9
C81 C80 C79 120.2(7)
C81 C80 H80 119.9
N5 C51 C50 123.7(7)
N5 C51 H51 118.2
C50 C51 H51 118.2
C46 C45 C44 118.9(7)
C46 C45 H45 120.6
C44 C45 H45 120.6
C34 C33 C32 120.5(6)
C34 C33 H33 119.7
C32 C33 H33 119.7
C79 C84 H84 120.0
C83 C84 C79 120.1(6)
C83 C84 H84 120.0
C21 C22 H22 120.1
C23 C22 C21 119.8(8)
C23 C22 H22 120.1
C54 C55 C56 119.3(8)
C54 C55 H55 120.3
C56 C55 H55 120.3
C39 C40 H40 120.4
C41 C40 C39 119.2(6)
C41 C40 H40 120.4
N14 C88 C89 177(3)
N13 C86 C87 165(4)
N17 C94 C95 161(3)
C94 N17 N16 124.3(19)
N15 C90 C91 167(4)
C92 N16 N17 117(3)
N16 C92 C93 173(4)

loop_
_geom_bond_atom_site_label_1
_geom_bond_atom_site_label_2
_geom_bond_distance
Fe4 O1 1.883(4)
Fe4 C78 2.096(6)
Fe4 C60 2.098(6)
Fe4 C69 2.092(6)
Fe1 O1 2.032(4)
Fe1 O2 2.020(4)
Fe1 O3 2.118(4)
Fe1 N7 2.156(5)
Fe1 N1 2.278(5)
Fe1 N4 2.167(6)
Fe3 O1 2.067(4)
Fe3 O2 2.104(4)
Fe3 O4 2.036(4)
Fe3 N11 2.169(5)
Fe3 N2 2.162(5)
Fe3 N5 2.269(6)
Fe2 O1 1.980(4)
Fe2 O3 1.999(4)
Fe2 O4 2.082(4)
Fe2 N9 2.129(5)
Fe2 N3 2.295(5)
Fe2 N6 2.191(6)
S1 C85 1.762(9)
S1 O6 1.470(9)
S1 O5 1.439(9)
S1 O7 1.409(11)
O2 C25 1.384(7)
O3 C36 1.392(7)
O4 C57 1.381(8)
N11 C78 1.347(8)
N11 C77 1.382(8)
N7 C60 1.362(8)
N7 C58 1.381(8)
N9 C67 1.395(9)
N9 C69 1.352(8)
N10 C70 1.423(8)
N10 C69 1.388(8)
N10 C68 1.390(9)
N2 C31 1.341(8)
N2 C35 1.350(8)
N1 C30 1.352(8)
N1 C26 1.346(8)
N5 C47 1.352(9)
N5 C51 1.338(9)
N4 C46 1.342(9)
N4 C42 1.352(8)
N8 C59 1.385(8)
N8 C61 1.445(8)
N8 C60 1.372(8)
C25 C8 1.566(8)
C25 C31 1.557(9)
C25 C26 1.538(8)
C4 H4 0.9500
C4 C3 1.391(10)
C4 C5 1.388(10)
N12 C78 1.385(8)
N12 C79 1.422(8)
N12 C76 1.386(8)
N3 C41 1.342(8)
N3 C37 1.345(9)
C72 H72 0.9500
C72 C73 1.363(11)
C72 C71 1.375(10)
C3 C13 1.487(9)
C3 C2 1.398(9)
C12 H12 0.9500
C12 C7 1.405(9)
C12 C11 1.391(9)
N6 C52 1.360(10)
N6 C56 1.341(10)
C13 C18 1.394(9)
C13 C14 1.404(9)
C2 H2 0.9500
C2 C1 1.386(9)
C70 C75 1.393(10)
C70 C71 1.398(9)
C8 C7 1.427(8)
C8 C9 1.385(8)
C24 H24 0.9500
C24 C19 1.396(10)
C24 C23 1.366(12)
C19 C5 1.498(10)
C19 C20 1.410(10)
C31 C32 1.401(9)
C5 C6 1.402(9)
C52 C57 1.537(10)
C52 C53 1.401(10)
C63 H63 0.9500
C63 C62 1.398(9)
C63 C64 1.394(10)
C39 H39 0.9500
C39 C38 1.386(9)
C39 C40 1.386(11)
C57 C47 1.560(10)
C57 C20 1.546(9)
C59 H59 0.9500
C59 C58 1.346(9)
C16 H16 0.9500
C16 C17 1.368(11)
C16 C15 1.385(9)
C28 H28 0.9500
C28 C29 1.371(9)
C28 C27 1.392(9)
C1 C6 1.397(10)
C1 C7 1.492(9)
C79 C80 1.387(9)
C79 C84 1.390(9)
C67 H67 0.9500
C67 C68 1.338(10)
C75 H75 0.9500
C75 C74 1.379(10)
C50 H50 0.9500
C50 C49 1.377(12)
C50 C51 1.373(10)
C36 C42 1.552(9)
C36 C37 1.541(8)
C36 C14 1.545(8)
C10 H10 0.9500
C10 C11 1.370(9)
C10 C9 1.405(9)
C85 F1 1.356(12)
C85 F2 1.486(16)
C85 F3 1.201(12)
C18 H18 0.9500
C18 C17 1.377(10)
C49 H49 0.9500
C49 C48 1.402(11)
C6 H6 0.9500
C47 C48 1.381(10)
C46 H46 0.9500
C46 C45 1.377(10)
C53 H53 0.9500
C53 C54 1.408(13)
C61 C62 1.395(9)
C61 C66 1.392(9)
C76 H76 0.9500
C76 C77 1.357(9)
C43 H43 0.9500
C43 C44 1.387(11)
C43 C42 1.392(10)
C17 H17 0.9500
C34 H34 0.9500
C34 C35 1.390(10)
C34 C33 1.386(11)
C38 H38 0.9500
C38 C37 1.394(10)
C30 H30 0.9500
C30 C29 1.375(9)
C11 H11 0.9500
C21 H21 0.9500
C21 C20 1.395(12)
C21 C22 1.397(12)
C73 H73 0.9500
C73 C74 1.387(10)
C32 H32 0.9500
C32 C33 1.388(10)
C15 H15 0.9500
C15 C14 1.401(9)
C48 H48 0.9500
C74 H74 0.9500
C44 H44 0.9500
C44 C45 1.390(12)
C54 H54 0.9500
C54 C55 1.378(16)
C62 H62 0.9500
C64 H64 0.9500
C64 C65 1.388(9)
C35 H35 0.9500
C83 H83 0.9500
C83 C82 1.380(10)
C83 C84 1.387(9)
C71 H71 0.9500
C41 H41 0.9500
C41 C40 1.385(10)
C56 H56 0.9500
C56 C55 1.378(12)
C66 H66 0.9500
C66 C65 1.384(9)
C9 H9 0.9500
C58 H58 0.9500
C81 H81 0.9500
C81 C82 1.385(11)
C81 C80 1.364(10)
C82 H82 0.9500
C26 C27 1.389(9)
C68 H68 0.9500
C29 H29 0.9500
C23 H23 0.9500
C23 C22 1.369(12)
C65 H65 0.9500
C77 H77 0.9500
C27 H27 0.9500
C80 H80 0.9500
C51 H51 0.9500
C45 H45 0.9500
C33 H33 0.9500
C84 H84 0.9500
C22 H22 0.9500
C55 H55 0.9500
C40 H40 0.9500
N14 C88 1.186(8)
C89 C88 1.494(8)
C87 C86 1.500(9)
C86 N13 1.194(9)
C94 N17 1.203(9)
C94 C95 1.499(9)
N17 N16 1.52(3)
C90 N15 1.196(9)
C90 C91 1.493(9)
N16 C92 1.198(9)
C92 C93 1.487(9)
